data_4334846
loop_
_publ_author_name
'Robert D. Kennedy'
'Charles W. Machan'
'C. Michael McGuirk'
'Mari S. Rosen'
'Charlotte L. Stern'
'Amy A. Sarjeant'
'Chad A. Mirkin'

_publ_section_title
;
 General Strategy for the Synthesis of Rigid Weak-Link Approach
 Platinum(II) Complexes: Tweezers, Triple-Layer Complexes, and Macrocycles
;
_journal_name_full 'Inorganic Chemistry'
_journal_page_first 5876
_journal_page_last 5888
_journal_paper_doi 10.1021/ic302855f
_journal_volume 52
_journal_year 2013
_chemical_formula_moiety 'C40 H34 Cl F4 P2 Pt S2, F6 P'
_chemical_formula_sum 'C40 H34 Cl F10 P3 Pt S2'
_chemical_formula_weight 1092.24
_chemical_name_systematic
; 
 ? 
;
_space_group_IT_number 14
_symmetry_cell_setting monoclinic
_symmetry_space_group_name_Hall '-P 2ybc'
_symmetry_space_group_name_H-M 'P 1 21/c 1'
_atom_sites_solution_hydrogens geom
_atom_sites_solution_primary direct
_atom_sites_solution_secondary difmap
_audit_creation_method SHELXL-97
_cell_angle_alpha 90.00
_cell_angle_beta 107.440(5)
_cell_angle_gamma 90.00
_cell_formula_units_Z 4
_cell_length_a 14.866(3)
_cell_length_b 14.944(3)
_cell_length_c 19.184(4)
_cell_measurement_reflns_used 9788
_cell_measurement_temperature 100(2)
_cell_measurement_theta_max 64.41
_cell_measurement_theta_min 4.30
_cell_volume 4066.0(14)
_computing_cell_refinement 'Bruker SAINT'
_computing_data_collection 'Bruker APEX2'
_computing_data_reduction 'Bruker SAINT'
_computing_molecular_graphics 'Bruker SHELXTL'
_computing_publication_material 'Bruker SHELXTL'
_computing_structure_refinement 'SHELXL-97 (Sheldrick, 2008)'
_computing_structure_solution 'SHELXS-97 (Sheldrick, 2008)'
_diffrn_ambient_temperature 100(2)
_diffrn_measured_fraction_theta_full 0.973
_diffrn_measured_fraction_theta_max 0.973
_diffrn_measurement_device_type 'Bruker APEX-II CCD'
_diffrn_measurement_method '\f and \w scans'
_diffrn_radiation_monochromator 'Quazar optics'
_diffrn_radiation_source microsource
_diffrn_radiation_type CuK\a
_diffrn_radiation_wavelength 1.54178
_diffrn_reflns_av_R_equivalents 0.0539
_diffrn_reflns_av_sigmaI/netI 0.0243
_diffrn_reflns_limit_h_max 17
_diffrn_reflns_limit_h_min -17
_diffrn_reflns_limit_k_max 17
_diffrn_reflns_limit_k_min -17
_diffrn_reflns_limit_l_max 22
_diffrn_reflns_limit_l_min -15
_diffrn_reflns_number 46860
_diffrn_reflns_theta_full 64.53
_diffrn_reflns_theta_max 64.53
_diffrn_reflns_theta_min 4.30
_diffrn_standards_number 0
_exptl_absorpt_coefficient_mu 9.820
_exptl_absorpt_correction_T_max 0.7852
_exptl_absorpt_correction_T_min 0.2332
_exptl_absorpt_correction_type numerical
_exptl_absorpt_process_details face-indexed
_exptl_crystal_colour colourless
_exptl_crystal_density_diffrn 1.784
_exptl_crystal_description plate
_exptl_crystal_F_000 2144
_exptl_crystal_size_max 0.32
_exptl_crystal_size_mid 0.21
_exptl_crystal_size_min 0.03
_refine_diff_density_max 1.084
_refine_diff_density_min -0.622
_refine_diff_density_rms 0.085
_refine_ls_extinction_method none
_refine_ls_goodness_of_fit_ref 1.014
_refine_ls_hydrogen_treatment constr
_refine_ls_matrix_type full
_refine_ls_number_parameters 514
_refine_ls_number_reflns 6664
_refine_ls_number_restraints 0
_refine_ls_restrained_S_all 1.014
_refine_ls_R_factor_all 0.0222
_refine_ls_R_factor_gt 0.0211
_refine_ls_shift/su_max 0.003
_refine_ls_shift/su_mean 0.000
_refine_ls_structure_factor_coef Fsqd
_refine_ls_weighting_details 'calc w=1/[\s^2^(Fo^2^)+(0.0367P)^2^+3.2334P] where P=(Fo^2^+2Fc^2^)/3'
_refine_ls_weighting_scheme calc
_refine_ls_wR_factor_gt 0.0555
_refine_ls_wR_factor_ref 0.0563
_reflns_number_gt 6346
_reflns_number_total 6664
_reflns_threshold_expression >2sigma(I)
_cod_data_source_file ic302855f_si_002_01.cif
_cod_data_source_block 23b
_cod_original_cell_volume 4066.1(15)
_cod_database_code 4334846

loop_
_symmetry_equiv_pos_as_xyz
'x, y, z'
'-x, y+1/2, -z+1/2'
'-x, -y, -z'
'x, -y-1/2, z-1/2'

loop_
_atom_site_label
_atom_site_type_symbol
_atom_site_fract_x
_atom_site_fract_y
_atom_site_fract_z
_atom_site_U_iso_or_equiv
_atom_site_adp_type
_atom_site_occupancy
_atom_site_symmetry_multiplicity
_atom_site_calc_flag
_atom_site_refinement_flags
Pt1 Pt 0.857423(6) 0.563927(6) 0.390120(5) 0.01117(5) Uani 1 1 d .
Cl1 Cl 0.81640(4) 0.63015(4) 0.48738(3) 0.01686(12) Uani 1 1 d .
S1 S 1.01425(4) 0.60162(4) 0.45423(3) 0.01416(12) Uani 1 1 d .
S2 S 0.54307(5) 0.45513(5) 0.10822(3) 0.02386(15) Uani 1 1 d .
P1 P 0.91674(4) 0.50378(4) 0.30593(3) 0.01273(12) Uani 1 1 d .
P2 P 0.70399(4) 0.52342(4) 0.33988(3) 0.01277(13) Uani 1 1 d .
P3 P 0.74672(5) 0.56122(4) 0.75800(4) 0.02582(17) Uani 1 1 d .
F1 F 0.68434(15) 0.42354(10) 0.03000(10) 0.0371(4) Uani 1 1 d .
F2 F 0.76653(14) 0.54245(14) -0.03420(11) 0.0464(5) Uani 1 1 d .
F3 F 0.60706(17) 0.77616(11) 0.04272(12) 0.0555(6) Uani 1 1 d .
F4 F 0.52662(15) 0.65768(12) 0.10992(11) 0.0454(5) Uani 1 1 d .
F5 F 0.73896(15) 0.49710(13) 0.68895(11) 0.0481(5) Uani 1 1 d .
F6 F 0.75693(11) 0.62457(10) 0.82722(9) 0.0297(4) Uani 1 1 d .
F7 F 0.84852(12) 0.59563(12) 0.75494(10) 0.0342(4) Uani 1 1 d .
F8 F 0.69813(14) 0.64082(13) 0.70512(10) 0.0451(5) Uani 1 1 d .
F9 F 0.64729(13) 0.52763(14) 0.76202(12) 0.0516(5) Uani 1 1 d .
F10 F 0.79925(14) 0.48251(11) 0.81217(10) 0.0413(4) Uani 1 1 d .
C1 C 1.08380(19) 0.56920(16) 0.39384(15) 0.0182(6) Uani 1 1 d .
H1A H 1.0825 0.6176 0.3583 0.022 Uiso 1 1 calc R
H1B H 1.1502 0.5584 0.4228 0.022 Uiso 1 1 calc R
C2 C 1.04100(17) 0.48425(16) 0.35380(13) 0.0165(5) Uani 1 1 d .
H2A H 1.0474 0.4346 0.3891 0.020 Uiso 1 1 calc R
H2B H 1.0747 0.4673 0.3184 0.020 Uiso 1 1 calc R
C3 C 1.03084(17) 0.72009(15) 0.45910(13) 0.0150(5) Uani 1 1 d .
C4 C 0.96186(18) 0.77974(17) 0.42102(14) 0.0195(5) Uani 1 1 d .
H4 H 0.9032 0.7584 0.3902 0.023 Uiso 1 1 calc R
C5 C 0.97991(19) 0.87129(17) 0.42864(14) 0.0219(6) Uani 1 1 d .
H5 H 0.9330 0.9129 0.4036 0.026 Uiso 1 1 calc R
C6 C 1.06616(19) 0.90164(17) 0.47271(14) 0.0202(5) Uani 1 1 d .
H6 H 1.0783 0.9641 0.4771 0.024 Uiso 1 1 calc R
C7 C 1.13517(19) 0.84205(17) 0.51061(13) 0.0196(5) Uani 1 1 d .
H7 H 1.1941 0.8636 0.5407 0.024 Uiso 1 1 calc R
C8 C 1.11734(18) 0.75043(16) 0.50414(13) 0.0168(5) Uani 1 1 d .
H8 H 1.1638 0.7090 0.5302 0.020 Uiso 1 1 calc R
C9 C 0.91567(18) 0.57904(16) 0.23198(13) 0.0147(5) Uani 1 1 d .
C10 C 0.9709(2) 0.55946(16) 0.18637(15) 0.0190(6) Uani 1 1 d .
H10 H 1.0082 0.5067 0.1941 0.023 Uiso 1 1 calc R
C11 C 0.97109(19) 0.61693(17) 0.12993(14) 0.0210(5) Uani 1 1 d .
H11 H 1.0086 0.6035 0.0990 0.025 Uiso 1 1 calc R
C12 C 0.91694(19) 0.69401(17) 0.11834(14) 0.0228(6) Uani 1 1 d .
H12 H 0.9171 0.7329 0.0792 0.027 Uiso 1 1 calc R
C13 C 0.86239(19) 0.71484(17) 0.16354(14) 0.0222(6) Uani 1 1 d .
H13 H 0.8256 0.7680 0.1556 0.027 Uiso 1 1 calc R
C14 C 0.86192(18) 0.65751(16) 0.22057(13) 0.0178(5) Uani 1 1 d .
H14 H 0.8250 0.6717 0.2518 0.021 Uiso 1 1 calc R
C15 C 0.87469(17) 0.39509(15) 0.26719(13) 0.0147(5) Uani 1 1 d .
C16 C 0.84512(18) 0.37792(17) 0.19273(14) 0.0195(5) Uani 1 1 d .
H16 H 0.8480 0.4238 0.1592 0.023 Uiso 1 1 calc R
C17 C 0.81123(19) 0.29342(18) 0.16711(15) 0.0235(6) Uani 1 1 d .
H17 H 0.7909 0.2818 0.1161 0.028 Uiso 1 1 calc R
C18 C 0.80718(19) 0.22623(17) 0.21596(15) 0.0221(6) Uani 1 1 d .
H18 H 0.7840 0.1687 0.1984 0.027 Uiso 1 1 calc R
C19 C 0.83700(19) 0.24301(17) 0.29064(15) 0.0220(6) Uani 1 1 d .
H19 H 0.8343 0.1969 0.3241 0.026 Uiso 1 1 calc R
C20 C 0.87069(18) 0.32684(16) 0.31634(13) 0.0176(5) Uani 1 1 d .
H20 H 0.8911 0.3382 0.3674 0.021 Uiso 1 1 calc R
C21 C 0.67101(17) 0.49403(17) 0.24226(13) 0.0173(5) Uani 1 1 d .
H21A H 0.7003 0.5380 0.2171 0.021 Uiso 1 1 calc R
H21B H 0.6981 0.4346 0.2375 0.021 Uiso 1 1 calc R
C22 C 0.56553(18) 0.49117(18) 0.20301(13) 0.0197(5) Uani 1 1 d .
H22A H 0.5381 0.5513 0.2040 0.024 Uiso 1 1 calc R
H22B H 0.5347 0.4492 0.2286 0.024 Uiso 1 1 calc R
C23 C 0.60345(18) 0.53691(18) 0.07304(13) 0.0186(5) Uani 1 1 d .
C24 C 0.6659(2) 0.51101(17) 0.03533(14) 0.0217(5) Uani 1 1 d .
C25 C 0.7071(2) 0.57180(19) 0.00095(16) 0.0255(6) Uani 1 1 d .
C26 C 0.6888(2) 0.66217(19) 0.00260(15) 0.0278(6) Uani 1 1 d .
H26 H 0.7172 0.7043 -0.0214 0.033 Uiso 1 1 calc R
C27 C 0.6280(2) 0.68909(18) 0.04014(16) 0.0301(7) Uani 1 1 d .
C28 C 0.5862(2) 0.62829(19) 0.07441(15) 0.0261(6) Uani 1 1 d .
C29 C 0.61881(17) 0.60938(16) 0.34178(12) 0.0147(5) Uani 1 1 d .
C30 C 0.63717(18) 0.69838(17) 0.32923(14) 0.0199(5) Uani 1 1 d .
H30 H 0.6977 0.7151 0.3264 0.024 Uiso 1 1 calc R
C31 C 0.5678(2) 0.76234(18) 0.32084(16) 0.0272(6) Uani 1 1 d .
H31 H 0.5806 0.8231 0.3127 0.033 Uiso 1 1 calc R
C32 C 0.47909(19) 0.73771(18) 0.32430(15) 0.0252(6) Uani 1 1 d .
H32 H 0.4314 0.7818 0.3186 0.030 Uiso 1 1 calc R
C33 C 0.45985(19) 0.64914(18) 0.33599(15) 0.0241(6) Uani 1 1 d .
H33 H 0.3989 0.6326 0.3378 0.029 Uiso 1 1 calc R
C34 C 0.52962(19) 0.58475(18) 0.34511(14) 0.0205(5) Uani 1 1 d .
H34 H 0.5168 0.5241 0.3536 0.025 Uiso 1 1 calc R
C35 C 0.67490(18) 0.42888(15) 0.38855(15) 0.0170(5) Uani 1 1 d .
C36 C 0.65959(18) 0.34340(17) 0.35784(15) 0.0211(5) Uani 1 1 d .
H36 H 0.6637 0.3335 0.3100 0.025 Uiso 1 1 calc R
C37 C 0.63829(19) 0.27252(18) 0.39761(17) 0.0290(6) Uani 1 1 d .
H37 H 0.6275 0.2144 0.3767 0.035 Uiso 1 1 calc R
C38 C 0.6329(2) 0.2869(2) 0.46707(17) 0.0312(7) Uani 1 1 d .
H38 H 0.6187 0.2385 0.4941 0.037 Uiso 1 1 calc R
C39 C 0.6482(2) 0.3716(2) 0.49798(15) 0.0293(6) Uani 1 1 d .
H39 H 0.6437 0.3812 0.5458 0.035 Uiso 1 1 calc R
C40 C 0.6698(2) 0.44219(17) 0.45914(15) 0.0227(6) Uani 1 1 d .
H40 H 0.6812 0.4999 0.4807 0.027 Uiso 1 1 calc R

loop_
_atom_site_aniso_label
_atom_site_aniso_U_11
_atom_site_aniso_U_22
_atom_site_aniso_U_33
_atom_site_aniso_U_23
_atom_site_aniso_U_13
_atom_site_aniso_U_12
Pt1 0.01245(7) 0.01091(7) 0.00988(7) -0.00031(3) 0.00291(5) -0.00048(3)
Cl1 0.0196(3) 0.0177(3) 0.0134(3) -0.0041(2) 0.0053(2) 0.0004(2)
S1 0.0143(3) 0.0130(3) 0.0139(3) 0.0006(2) 0.0022(2) -0.0015(2)
S2 0.0247(4) 0.0297(3) 0.0139(3) -0.0008(3) 0.0008(3) -0.0113(3)
P1 0.0150(3) 0.0118(3) 0.0116(3) 0.0006(2) 0.0043(2) 0.0010(2)
P2 0.0130(3) 0.0122(3) 0.0128(3) 0.0000(2) 0.0034(2) -0.0007(2)
P3 0.0244(4) 0.0218(4) 0.0324(4) -0.0039(3) 0.0102(3) 0.0028(3)
F1 0.0629(13) 0.0219(8) 0.0337(10) 0.0026(7) 0.0253(9) 0.0121(8)
F2 0.0480(12) 0.0575(11) 0.0455(11) 0.0221(9) 0.0319(10) 0.0212(10)
F3 0.0895(17) 0.0185(9) 0.0619(13) 0.0072(8) 0.0275(12) 0.0105(10)
F4 0.0563(12) 0.0406(10) 0.0491(11) 0.0113(8) 0.0305(10) 0.0257(9)
F5 0.0533(12) 0.0435(11) 0.0473(11) -0.0208(9) 0.0149(9) 0.0012(9)
F6 0.0287(9) 0.0290(8) 0.0331(9) -0.0044(7) 0.0119(7) 0.0044(7)
F7 0.0317(9) 0.0339(9) 0.0428(10) -0.0019(8) 0.0199(8) 0.0006(8)
F8 0.0459(11) 0.0447(11) 0.0390(10) 0.0065(8) 0.0043(9) 0.0170(9)
F9 0.0325(10) 0.0497(12) 0.0768(15) -0.0199(11) 0.0229(10) -0.0146(9)
F10 0.0511(12) 0.0229(9) 0.0541(11) 0.0080(8) 0.0222(9) 0.0090(8)
C1 0.0133(13) 0.0212(14) 0.0199(14) -0.0015(9) 0.0047(11) 0.0000(10)
C2 0.0179(13) 0.0159(12) 0.0158(12) 0.0007(9) 0.0051(10) 0.0044(10)
C3 0.0189(13) 0.0133(12) 0.0141(12) 0.0010(9) 0.0070(10) -0.0028(10)
C4 0.0183(13) 0.0212(13) 0.0179(13) 0.0021(10) 0.0040(10) -0.0018(11)
C5 0.0272(15) 0.0162(12) 0.0240(14) 0.0040(10) 0.0101(11) 0.0032(11)
C6 0.0282(15) 0.0146(12) 0.0205(13) -0.0010(10) 0.0116(11) -0.0035(11)
C7 0.0223(13) 0.0223(13) 0.0157(12) -0.0035(10) 0.0078(10) -0.0065(11)
C8 0.0220(13) 0.0160(12) 0.0134(12) 0.0033(9) 0.0069(10) 0.0005(10)
C9 0.0155(13) 0.0151(11) 0.0117(12) 0.0000(9) 0.0013(10) -0.0010(10)
C10 0.0199(14) 0.0173(13) 0.0215(14) -0.0006(9) 0.0086(11) 0.0000(10)
C11 0.0233(14) 0.0232(13) 0.0185(13) 0.0004(10) 0.0096(11) -0.0052(11)
C12 0.0276(15) 0.0221(14) 0.0176(13) 0.0053(10) 0.0050(11) -0.0059(11)
C13 0.0235(14) 0.0170(13) 0.0233(14) 0.0033(10) 0.0025(11) 0.0020(11)
C14 0.0200(13) 0.0170(12) 0.0158(12) -0.0002(9) 0.0045(10) 0.0000(10)
C15 0.0156(12) 0.0119(12) 0.0172(12) -0.0007(9) 0.0058(10) 0.0027(10)
C16 0.0223(14) 0.0199(13) 0.0179(13) 0.0004(10) 0.0084(10) -0.0005(11)
C17 0.0271(15) 0.0236(14) 0.0205(13) -0.0084(10) 0.0085(11) -0.0030(11)
C18 0.0219(14) 0.0145(12) 0.0330(15) -0.0084(11) 0.0128(12) -0.0011(11)
C19 0.0229(14) 0.0155(13) 0.0286(15) 0.0042(11) 0.0092(11) 0.0017(11)
C20 0.0191(13) 0.0181(12) 0.0151(12) 0.0008(10) 0.0046(10) 0.0006(10)
C21 0.0168(13) 0.0211(13) 0.0125(12) -0.0016(9) 0.0020(10) -0.0020(10)
C22 0.0185(13) 0.0283(14) 0.0113(12) 0.0003(10) 0.0027(10) -0.0034(11)
C23 0.0155(13) 0.0222(13) 0.0135(12) 0.0022(10) -0.0024(10) -0.0017(11)
C24 0.0276(14) 0.0183(13) 0.0171(13) 0.0019(10) 0.0034(11) 0.0039(11)
C25 0.0215(15) 0.0360(17) 0.0190(14) 0.0073(11) 0.0058(12) 0.0061(11)
C26 0.0218(14) 0.0306(15) 0.0270(15) 0.0107(12) 0.0014(12) -0.0033(12)
C27 0.0384(17) 0.0172(14) 0.0290(15) 0.0037(11) 0.0014(13) 0.0030(12)
C28 0.0256(15) 0.0268(15) 0.0256(14) 0.0008(12) 0.0071(12) 0.0077(12)
C29 0.0154(12) 0.0153(12) 0.0123(11) -0.0001(9) 0.0027(9) 0.0035(10)
C30 0.0168(13) 0.0194(13) 0.0226(13) 0.0021(10) 0.0047(10) 0.0009(10)
C31 0.0251(15) 0.0189(13) 0.0350(16) 0.0018(11) 0.0052(12) 0.0006(12)
C32 0.0222(14) 0.0213(13) 0.0300(15) 0.0006(11) 0.0048(11) 0.0096(11)
C33 0.0183(13) 0.0282(14) 0.0274(14) 0.0007(11) 0.0092(11) 0.0020(11)
C34 0.0222(14) 0.0173(12) 0.0217(14) 0.0007(10) 0.0062(11) -0.0002(11)
C35 0.0111(12) 0.0173(13) 0.0222(14) 0.0042(9) 0.0044(11) 0.0003(9)
C36 0.0179(13) 0.0175(13) 0.0262(14) 0.0008(10) 0.0042(11) -0.0011(10)
C37 0.0214(14) 0.0175(13) 0.0441(18) 0.0046(12) 0.0037(13) -0.0031(11)
C38 0.0217(15) 0.0307(16) 0.0383(17) 0.0172(13) 0.0046(12) -0.0030(12)
C39 0.0260(15) 0.0366(16) 0.0237(14) 0.0110(12) 0.0050(12) -0.0039(13)
C40 0.0221(15) 0.0237(14) 0.0207(15) 0.0018(10) 0.0040(12) -0.0035(11)

loop_
_atom_type_symbol
_atom_type_description
_atom_type_scat_dispersion_real
_atom_type_scat_dispersion_imag
_atom_type_scat_source
C C 0.0181 0.0091 'International Tables Vol C Tables 4.2.6.8 and 6.1.1.4'
H H 0.0000 0.0000 'International Tables Vol C Tables 4.2.6.8 and 6.1.1.4'
F F 0.0727 0.0534 'International Tables Vol C Tables 4.2.6.8 and 6.1.1.4'
P P 0.2955 0.4335 'International Tables Vol C Tables 4.2.6.8 and 6.1.1.4'
S S 0.3331 0.5567 'International Tables Vol C Tables 4.2.6.8 and 6.1.1.4'
Pt Pt -4.5932 6.9264 'International Tables Vol C Tables 4.2.6.8 and 6.1.1.4'
Cl Cl 0.3639 0.7018 'International Tables Vol C Tables 4.2.6.8 and 6.1.1.4'

loop_
_geom_angle_atom_site_label_1
_geom_angle_atom_site_label_2
_geom_angle_atom_site_label_3
_geom_angle
P1 Pt1 P2 98.55(2)
P1 Pt1 Cl1 172.35(2)
P2 Pt1 Cl1 89.00(2)
P1 Pt1 S1 86.02(2)
P2 Pt1 S1 173.90(2)
Cl1 Pt1 S1 86.36(2)
C3 S1 C1 101.52(11)
C3 S1 Pt1 111.34(8)
C1 S1 Pt1 105.32(9)
C23 S2 C22 102.36(12)
C9 P1 C15 108.31(11)
C9 P1 C2 105.33(12)
C15 P1 C2 103.62(11)
C9 P1 Pt1 113.73(9)
C15 P1 Pt1 119.38(8)
C2 P1 Pt1 104.99(8)
C29 P2 C35 105.41(11)
C29 P2 C21 102.41(11)
C35 P2 C21 107.80(12)
C29 P2 Pt1 114.88(8)
C35 P2 Pt1 110.61(9)
C21 P2 Pt1 114.95(8)
F9 P3 F8 90.92(12)
F9 P3 F6 90.28(10)
F8 P3 F6 89.94(10)
F9 P3 F10 90.93(12)
F8 P3 F10 178.04(12)
F6 P3 F10 89.40(10)
F9 P3 F5 90.78(11)
F8 P3 F5 90.77(11)
F6 P3 F5 178.71(11)
F10 P3 F5 89.86(11)
F9 P3 F7 179.32(12)
F8 P3 F7 89.43(11)
F6 P3 F7 89.14(9)
F10 P3 F7 88.71(10)
F5 P3 F7 89.79(10)
C2 C1 S1 108.04(17)
C2 C1 H1A 110.1
S1 C1 H1A 110.1
C2 C1 H1B 110.1
S1 C1 H1B 110.1
H1A C1 H1B 108.4
C1 C2 P1 109.16(17)
C1 C2 H2A 109.8
P1 C2 H2A 109.8
C1 C2 H2B 109.8
P1 C2 H2B 109.8
H2A C2 H2B 108.3
C4 C3 C8 121.1(2)
C4 C3 S1 122.67(19)
C8 C3 S1 116.26(18)
C3 C4 C5 119.1(2)
C3 C4 H4 120.5
C5 C4 H4 120.5
C6 C5 C4 120.0(2)
C6 C5 H5 120.0
C4 C5 H5 120.0
C5 C6 C7 120.9(2)
C5 C6 H6 119.5
C7 C6 H6 119.5
C6 C7 C8 119.5(2)
C6 C7 H7 120.2
C8 C7 H7 120.2
C3 C8 C7 119.4(2)
C3 C8 H8 120.3
C7 C8 H8 120.3
C10 C9 C14 119.5(2)
C10 C9 P1 119.50(19)
C14 C9 P1 120.99(19)
C11 C10 C9 120.0(2)
C11 C10 H10 120.0
C9 C10 H10 120.0
C10 C11 C12 120.3(2)
C10 C11 H11 119.8
C12 C11 H11 119.8
C11 C12 C13 120.4(2)
C11 C12 H12 119.8
C13 C12 H12 119.8
C12 C13 C14 119.6(2)
C12 C13 H13 120.2
C14 C13 H13 120.2
C13 C14 C9 120.1(2)
C13 C14 H14 119.9
C9 C14 H14 119.9
C16 C15 C20 119.6(2)
C16 C15 P1 123.42(19)
C20 C15 P1 116.98(18)
C15 C16 C17 120.0(2)
C15 C16 H16 120.0
C17 C16 H16 120.0
C18 C17 C16 120.1(2)
C18 C17 H17 119.9
C16 C17 H17 119.9
C17 C18 C19 120.1(2)
C17 C18 H18 120.0
C19 C18 H18 120.0
C20 C19 C18 120.0(2)
C20 C19 H19 120.0
C18 C19 H19 120.0
C19 C20 C15 120.2(2)
C19 C20 H20 119.9
C15 C20 H20 119.9
C22 C21 P2 115.49(17)
C22 C21 H21A 108.4
P2 C21 H21A 108.4
C22 C21 H21B 108.4
P2 C21 H21B 108.4
H21A C21 H21B 107.5
C21 C22 S2 110.73(17)
C21 C22 H22A 109.5
S2 C22 H22A 109.5
C21 C22 H22B 109.5
S2 C22 H22B 109.5
H22A C22 H22B 108.1
C28 C23 C24 116.0(2)
C28 C23 S2 123.7(2)
C24 C23 S2 120.0(2)
F1 C24 C25 118.4(2)
F1 C24 C23 119.5(2)
C25 C24 C23 122.0(2)
F2 C25 C24 119.0(2)
F2 C25 C26 119.9(3)
C24 C25 C26 121.2(3)
C27 C26 C25 117.6(3)
C27 C26 H26 121.2
C25 C26 H26 121.2
F3 C27 C26 120.0(3)
F3 C27 C28 118.7(3)
C26 C27 C28 121.3(3)
F4 C28 C27 119.2(2)
F4 C28 C23 118.9(2)
C27 C28 C23 121.9(3)
C30 C29 C34 119.8(2)
C30 C29 P2 119.94(19)
C34 C29 P2 119.55(18)
C31 C30 C29 120.2(2)
C31 C30 H30 119.9
C29 C30 H30 119.9
C30 C31 C32 119.9(3)
C30 C31 H31 120.1
C32 C31 H31 120.1
C33 C32 C31 120.4(2)
C33 C32 H32 119.8
C31 C32 H32 119.8
C32 C33 C34 120.0(3)
C32 C33 H33 120.0
C34 C33 H33 120.0
C33 C34 C29 119.7(2)
C33 C34 H34 120.1
C29 C34 H34 120.1
C40 C35 C36 119.4(2)
C40 C35 P2 118.65(19)
C36 C35 P2 121.9(2)
C37 C36 C35 119.9(3)
C37 C36 H36 120.1
C35 C36 H36 120.1
C38 C37 C36 120.0(3)
C38 C37 H37 120.0
C36 C37 H37 120.0
C37 C38 C39 120.5(3)
C37 C38 H38 119.8
C39 C38 H38 119.8
C40 C39 C38 120.0(3)
C40 C39 H39 120.0
C38 C39 H39 120.0
C39 C40 C35 120.2(3)
C39 C40 H40 119.9
C35 C40 H40 119.9

loop_
_geom_bond_atom_site_label_1
_geom_bond_atom_site_label_2
_geom_bond_distance
Pt1 P1 2.2468(7)
Pt1 P2 2.2760(7)
Pt1 Cl1 2.3484(6)
Pt1 S1 2.3552(7)
S1 C3 1.786(2)
S1 C1 1.834(3)
S2 C23 1.766(3)
S2 C22 1.829(2)
P1 C9 1.807(2)
P1 C15 1.817(2)
P1 C2 1.823(3)
P2 C29 1.812(2)
P2 C35 1.816(2)
P2 C21 1.841(2)
P3 F9 1.585(2)
P3 F8 1.5895(19)
P3 F6 1.6005(17)
P3 F10 1.6084(19)
P3 F5 1.6108(19)
P3 F7 1.6160(18)
F1 C24 1.346(3)
F2 C25 1.336(3)
F3 C27 1.342(3)
F4 C28 1.343(3)
C1 C2 1.521(3)
C1 H1A 0.9900
C1 H1B 0.9900
C2 H2A 0.9900
C2 H2B 0.9900
C3 C4 1.390(4)
C3 C8 1.393(4)
C4 C5 1.393(4)
C4 H4 0.9500
C5 C6 1.384(4)
C5 H5 0.9500
C6 C7 1.388(4)
C6 H6 0.9500
C7 C8 1.393(4)
C7 H7 0.9500
C8 H8 0.9500
C9 C10 1.398(4)
C9 C14 1.399(4)
C10 C11 1.383(4)
C10 H10 0.9500
C11 C12 1.384(4)
C11 H11 0.9500
C12 C13 1.389(4)
C12 H12 0.9500
C13 C14 1.391(4)
C13 H13 0.9500
C14 H14 0.9500
C15 C16 1.387(4)
C15 C20 1.402(3)
C16 C17 1.393(4)
C16 H16 0.9500
C17 C18 1.387(4)
C17 H17 0.9500
C18 C19 1.390(4)
C18 H18 0.9500
C19 C20 1.384(4)
C19 H19 0.9500
C20 H20 0.9500
C21 C22 1.523(3)
C21 H21A 0.9900
C21 H21B 0.9900
C22 H22A 0.9900
C22 H22B 0.9900
C23 C28 1.391(4)
C23 C24 1.392(4)
C24 C25 1.371(4)
C25 C26 1.380(4)
C26 C27 1.374(4)
C26 H26 0.9500
C27 C28 1.374(4)
C29 C30 1.393(4)
C29 C34 1.396(4)
C30 C31 1.380(4)
C30 H30 0.9500
C31 C32 1.390(4)
C31 H31 0.9500
C32 C33 1.387(4)
C32 H32 0.9500
C33 C34 1.387(4)
C33 H33 0.9500
C34 H34 0.9500
C35 C40 1.393(4)
C35 C36 1.397(4)
C36 C37 1.396(4)
C36 H36 0.9500
C37 C38 1.376(5)
C37 H37 0.9500
C38 C39 1.387(4)
C38 H38 0.9500
C39 C40 1.384(4)
C39 H39 0.9500
C40 H40 0.9500

loop_
_geom_torsion_atom_site_label_1
_geom_torsion_atom_site_label_2
_geom_torsion_atom_site_label_3
_geom_torsion_atom_site_label_4
_geom_torsion
P1 Pt1 S1 C3 114.25(9)
P2 Pt1 S1 C3 -107.0(2)
Cl1 Pt1 S1 C3 -66.44(8)
P1 Pt1 S1 C1 5.02(8)
P2 Pt1 S1 C1 143.73(19)
Cl1 Pt1 S1 C1 -175.68(8)
P2 Pt1 P1 C9 90.08(9)
Cl1 Pt1 P1 C9 -99.20(17)
S1 Pt1 P1 C9 -93.99(9)
P2 Pt1 P1 C15 -39.80(9)
Cl1 Pt1 P1 C15 130.91(17)
S1 Pt1 P1 C15 136.13(9)
P2 Pt1 P1 C2 -155.30(8)
Cl1 Pt1 P1 C2 15.42(18)
S1 Pt1 P1 C2 20.64(8)
P1 Pt1 P2 C29 -137.63(9)
Cl1 Pt1 P2 C29 43.60(9)
S1 Pt1 P2 C29 84.1(2)
P1 Pt1 P2 C35 103.20(9)
Cl1 Pt1 P2 C35 -75.57(9)
S1 Pt1 P2 C35 -35.1(2)
P1 Pt1 P2 C21 -19.15(9)
Cl1 Pt1 P2 C21 162.08(9)
S1 Pt1 P2 C21 -157.41(19)
C3 S1 C1 C2 -151.94(17)
Pt1 S1 C1 C2 -35.78(18)
S1 C1 C2 P1 55.9(2)
C9 P1 C2 C1 70.39(19)
C15 P1 C2 C1 -175.94(17)
Pt1 P1 C2 C1 -49.97(18)
C1 S1 C3 C4 103.8(2)
Pt1 S1 C3 C4 -7.9(2)
C1 S1 C3 C8 -76.8(2)
Pt1 S1 C3 C8 171.56(16)
C8 C3 C4 C5 -0.4(4)
S1 C3 C4 C5 179.06(19)
C3 C4 C5 C6 1.1(4)
C4 C5 C6 C7 -0.9(4)
C5 C6 C7 C8 0.0(4)
C4 C3 C8 C7 -0.5(4)
S1 C3 C8 C7 -179.97(18)
C6 C7 C8 C3 0.7(4)
C15 P1 C9 C10 -60.8(2)
C2 P1 C9 C10 49.6(2)
Pt1 P1 C9 C10 163.98(18)
C15 P1 C9 C14 120.5(2)
C2 P1 C9 C14 -129.1(2)
Pt1 P1 C9 C14 -14.7(2)
C14 C9 C10 C11 -0.8(4)
P1 C9 C10 C11 -179.5(2)
C9 C10 C11 C12 0.1(4)
C10 C11 C12 C13 0.5(4)
C11 C12 C13 C14 -0.3(4)
C12 C13 C14 C9 -0.4(4)
C10 C9 C14 C13 1.0(4)
P1 C9 C14 C13 179.67(19)
C9 P1 C15 C16 -1.7(2)
C2 P1 C15 C16 -113.2(2)
Pt1 P1 C15 C16 130.54(19)
C9 P1 C15 C20 179.74(19)
C2 P1 C15 C20 68.2(2)
Pt1 P1 C15 C20 -48.0(2)
C20 C15 C16 C17 0.3(4)
P1 C15 C16 C17 -178.2(2)
C15 C16 C17 C18 -0.2(4)
C16 C17 C18 C19 -0.1(4)
C17 C18 C19 C20 0.1(4)
C18 C19 C20 C15 0.1(4)
C16 C15 C20 C19 -0.3(4)
P1 C15 C20 C19 178.3(2)
C29 P2 C21 C22 -39.0(2)
C35 P2 C21 C22 71.8(2)
Pt1 P2 C21 C22 -164.30(16)
P2 C21 C22 S2 -176.81(13)
C23 S2 C22 C21 -58.9(2)
C22 S2 C23 C28 -56.6(2)
C22 S2 C23 C24 129.7(2)
C28 C23 C24 F1 -178.4(2)
S2 C23 C24 F1 -4.3(3)
C28 C23 C24 C25 -0.7(4)
S2 C23 C24 C25 173.5(2)
F1 C24 C25 F2 -2.4(4)
C23 C24 C25 F2 179.9(2)
F1 C24 C25 C26 178.1(3)
C23 C24 C25 C26 0.4(4)
F2 C25 C26 C27 -179.3(3)
C24 C25 C26 C27 0.2(4)
C25 C26 C27 F3 -179.3(3)
C25 C26 C27 C28 -0.5(4)
F3 C27 C28 F4 -0.6(4)
C26 C27 C28 F4 -179.4(3)
F3 C27 C28 C23 179.0(3)
C26 C27 C28 C23 0.2(4)
C24 C23 C28 F4 180.0(2)
S2 C23 C28 F4 6.1(4)
C24 C23 C28 C27 0.4(4)
S2 C23 C28 C27 -173.5(2)
C35 P2 C29 C30 160.7(2)
C21 P2 C29 C30 -86.7(2)
Pt1 P2 C29 C30 38.6(2)
C35 P2 C29 C34 -28.7(2)
C21 P2 C29 C34 84.0(2)
Pt1 P2 C29 C34 -150.72(18)
C34 C29 C30 C31 0.7(4)
P2 C29 C30 C31 171.3(2)
C29 C30 C31 C32 -0.6(4)
C30 C31 C32 C33 -0.1(4)
C31 C32 C33 C34 0.7(4)
C32 C33 C34 C29 -0.6(4)
C30 C29 C34 C33 -0.1(4)
P2 C29 C34 C33 -170.7(2)
C29 P2 C35 C40 -54.6(2)
C21 P2 C35 C40 -163.4(2)
Pt1 P2 C35 C40 70.1(2)
C29 P2 C35 C36 126.8(2)
C21 P2 C35 C36 18.0(3)
Pt1 P2 C35 C36 -108.5(2)
C40 C35 C36 C37 0.8(4)
P2 C35 C36 C37 179.4(2)
C35 C36 C37 C38 -0.3(4)
C36 C37 C38 C39 0.3(4)
C37 C38 C39 C40 -0.6(4)
C38 C39 C40 C35 1.0(4)
C36 C35 C40 C39 -1.1(4)
P2 C35 C40 C39 -179.8(2)
